data_7711607
loop_
_publ_author_name
'Yoshigoe, Yusuke'
'Hashizume, Keiichiro'
'Saito, Shinichi'

_publ_section_title
;
 Synthesis and stereochemistry of chiral aza-boraspirobifluorenes with
 tetrahedral boron-stereogenic centers
;
_journal_name_full 'Dalton Transactions'
_journal_paper_doi 10.1039/D2DT03303H
_journal_year 2022
_chemical_formula_moiety 'C6.639 H5.161 B0.268 N0.268 O0.268, 1.728(C25 H20 B N O), 0.12(O1)'
_chemical_formula_sum 'C49.85 H39.53 B2 N2 O2.03'
_chemical_formula_weight 720.65
_space_group_crystal_system monoclinic
_space_group_IT_number 14
_space_group_name_Hall '-P 2ybc'
_space_group_name_H-M_alt 'P 1 21/c 1'
_atom_sites_solution_hydrogens geom
_atom_sites_solution_primary dual
_audit_creation_date 2022-08-23
_audit_creation_method
;
Olex2 1.3
(compiled 2020.11.12 svn.r5f609507 for OlexSys, GUI svn.r6408)
;
_audit_update_record
;
2022-08-23 deposited with the CCDC.	2022-10-27 downloaded from the CCDC.
;
_cell_angle_alpha 90
_cell_angle_beta 92.703(4)
_cell_angle_gamma 90
_cell_formula_units_Z 4
_cell_length_a 12.1041(15)
_cell_length_b 8.6562(9)
_cell_length_c 36.508(4)
_cell_measurement_reflns_used 5735
_cell_measurement_temperature 273(2)
_cell_measurement_theta_max 25.831
_cell_measurement_theta_min 2.234
_cell_volume 3820.9(7)
_computing_cell_refinement 'SAINT V8.40B (Bruker, 2016)'
_computing_data_reduction 'SAINT V8.40B (Bruker, 2016)'
_computing_molecular_graphics 'Olex2 1.3 (Dolomanov et al., 2009)'
_computing_publication_material 'Olex2 1.3 (Dolomanov et al., 2009)'
_computing_structure_refinement 'SHELXL 2018/3 (Sheldrick, 2015)'
_computing_structure_solution 'SHELXT 2018/2 (Sheldrick, 2018)'
_diffrn_ambient_temperature 273.15
_diffrn_detector_area_resol_mean 8
_diffrn_measured_fraction_theta_full 0.997
_diffrn_measured_fraction_theta_max 0.997
_diffrn_measurement_device_type 'Bruker SMART APEX CCD area detector'
_diffrn_measurement_method '\w and \f scans'
_diffrn_radiation_monochromator graphite
_diffrn_radiation_type MoK\a
_diffrn_radiation_wavelength 0.71073
_diffrn_reflns_av_R_equivalents 0.0764
_diffrn_reflns_av_unetI/netI 0.0703
_diffrn_reflns_Laue_measured_fraction_full 0.997
_diffrn_reflns_Laue_measured_fraction_max 0.997
_diffrn_reflns_limit_h_max 13
_diffrn_reflns_limit_h_min -14
_diffrn_reflns_limit_k_max 10
_diffrn_reflns_limit_k_min -10
_diffrn_reflns_limit_l_max 43
_diffrn_reflns_limit_l_min -43
_diffrn_reflns_number 40071
_diffrn_reflns_point_group_measured_fraction_full 0.997
_diffrn_reflns_point_group_measured_fraction_max 0.997
_diffrn_reflns_theta_full 25.242
_diffrn_reflns_theta_max 25.349
_diffrn_reflns_theta_min 1.977
_diffrn_source 'sealed tube'
_diffrn_source_current 1.4
_diffrn_source_power 0.07
_diffrn_source_voltage 50.0
_diffrn_standards_number 0
_exptl_absorpt_coefficient_mu 0.075
_exptl_absorpt_correction_T_max 0.7462
_exptl_absorpt_correction_T_min 0.6607
_exptl_absorpt_correction_type multi-scan
_exptl_absorpt_process_details
;
SADABS-2016/2 (Bruker,2016/2) was used for absorption correction.
wR2(int) was 0.1167 before and 0.0768 after correction.
The Ratio of minimum to maximum transmission is 0.8854.
The \l/2 correction factor is Not present.
;
_exptl_crystal_colour colourless
_exptl_crystal_colour_primary colourless
_exptl_crystal_density_diffrn 1.253
_exptl_crystal_description block
_exptl_crystal_F_000 1515
_exptl_crystal_preparation diffusion
_exptl_crystal_recrystallization_method diffusion
_exptl_crystal_size_max 0.03
_exptl_crystal_size_mid 0.02
_exptl_crystal_size_min 0.015
_refine_diff_density_max 0.240
_refine_diff_density_min -0.221
_refine_diff_density_rms 0.057
_refine_ls_extinction_coef 0.0042(7)
_refine_ls_extinction_expression Fc^*^=kFc[1+0.001xFc^2^\l^3^/sin(2\q)]^-1/4^
_refine_ls_extinction_method 'SHELXL-2018/3 (Sheldrick 2018)'
_refine_ls_goodness_of_fit_ref 1.071
_refine_ls_hydrogen_treatment constr
_refine_ls_matrix_type full
_refine_ls_number_parameters 925
_refine_ls_number_reflns 6976
_refine_ls_number_restraints 474
_refine_ls_restrained_S_all 1.040
_refine_ls_R_factor_all 0.0935
_refine_ls_R_factor_gt 0.0723
_refine_ls_shift/su_max 0.000
_refine_ls_shift/su_mean 0.000
_refine_ls_structure_factor_coef Fsqd
_refine_ls_weighting_details 'w=1/[\s^2^(Fo^2^)+(0.0515P)^2^+5.1634P] where P=(Fo^2^+2Fc^2^)/3'
_refine_ls_weighting_scheme calc
_refine_ls_wR_factor_gt 0.1812
_refine_ls_wR_factor_ref 0.1943
_reflns_Friedel_coverage 0.000
_reflns_number_gt 5249
_reflns_number_total 6976
_reflns_threshold_expression 'I > 2\s(I)'
_cod_data_source_file d2dt03303h2.cif
_cod_data_source_block 220623_ysg_hashizume_01_0m_a
_cod_original_cell_volume 3820.8(8)
_cod_database_code 7711607
_shelx_shelxl_version_number 2018/3
_shelx_space_group_comment
;
The symmetry employed for this shelxl refinement is uniquely defined
by the following loop, which should always be used as a source of
symmetry information in preference to the above space-group names.
They are only intended as comments.
;
_shelx_estimated_absorpt_t_max 0.999
_shelx_estimated_absorpt_t_min 0.998
_olex2_refinement_description
;
1. Fixed Uiso
 At 1.2 times of:
  All C(H) groups
 At 1.5 times of:
  All C(H,H,H) groups
2. Restrained distances
 C1-O2
 1.377 with sigma of 0.02
 C75-C2
 1.508 with sigma of 0.02
 C25-C24
 1.508 with sigma of 0.02
 C78-C77
 1.474 with sigma of 0.01
 C56-C47
 1.474 with sigma of 0.01
3. Rigid bond restraints
 C75, C2
 with sigma for 1-2 distances of 0.005 and sigma for 1-3 distances of 0.005
 O2, C1, C3
 with sigma for 1-2 distances of 0.001 and sigma for 1-3 distances of 0.001
4. Uiso/Uaniso restraints and constraints
Uanis(C75) \\sim Ueq: with sigma of 0.01 and sigma for terminal atoms of 0.02
Uanis(C6) \\sim Ueq: with sigma of 0.01 and sigma for terminal atoms of 0.02
Uanis(C1) \\sim Ueq: with sigma of 0.005 and sigma for terminal atoms of 0.01
Uanis(C14) \\sim Ueq: with sigma of 0.01 and sigma for terminal atoms of 0.02
Uanis(C9) \\sim Ueq: with sigma of 0.01 and sigma for terminal atoms of 0.02
5. Rigid body (RIGU) restrains
 C2, C75
 with sigma for 1-2 distances of 0.001 and sigma for 1-3 distances of 0.001
 C75, C2
 with sigma for 1-2 distances of 0.001 and sigma for 1-3 distances of 0.001
 C70, C62, N15, C98, B14
 with sigma for 1-2 distances of 0.001 and sigma for 1-3 distances of 0.001
 B15, N54, C81, C41, C43
 with sigma for 1-2 distances of 0.001 and sigma for 1-3 distances of 0.001
 O2, C3, C1
 with sigma for 1-2 distances of 0.002 and sigma for 1-3 distances of 0.002
 N6, C3, C4, C8, C5, C7
 with sigma for 1-2 distances of 0.002 and sigma for 1-3 distances of 0.002
 C27, C22, C28, C23, C26, C24
 with sigma for 1-2 distances of 0.001 and sigma for 1-3 distances of 0.001
 C16, C21, C17, C20, C18, C19
 with sigma for 1-2 distances of 0.001 and sigma for 1-3 distances of 0.001
 C9, C14, C10, C13, C11, C12
 with sigma for 1-2 distances of 0.001 and sigma for 1-3 distances of 0.001
 N36, C37, C40, C39, C38, C35
 with sigma for 1-2 distances of 0.001 and sigma for 1-3 distances of 0.001
 C30, C33, C29, C31, C34, C32
 with sigma for 1-2 distances of 0.001 and sigma for 1-3 distances of 0.001
 C69, C70, C71, C73, C72, C74
 with sigma for 1-2 distances of 0.001 and sigma for 1-3 distances of 0.001
 C64, C68, C67, C65, C66, N15
 with sigma for 1-2 distances of 0.001 and sigma for 1-3 distances of 0.001
 C25, C24
 with sigma for 1-2 distances of 0.001 and sigma for 1-3 distances of 0.001
 C62, C57, C61, C58, C60, C59
 with sigma for 1-2 distances of 0.001 and sigma for 1-3 distances of 0.001
 C2, C99, C6, C98, C88, C15
 with sigma for 1-2 distances of 0.001 and sigma for 1-3 distances of 0.001
 C1, O2, C3
 with sigma for 1-2 distances of 0.001 and sigma for 1-3 distances of 0.001
6. Others
 Sof(C5)=Sof(H5)=Sof(C4)=Sof(H4)=Sof(C3)=Sof(C8)=Sof(H8)=Sof(C7)=Sof(N6)=
 Sof(C14)=Sof(C9)=Sof(C10)=Sof(H10)=Sof(C11)=Sof(H11)=Sof(C12)=Sof(H12)=
 Sof(C13)=Sof(H13)=Sof(C25)=Sof(H25A)=Sof(H25B)=Sof(H25C)=Sof(C22)=Sof(C27)=
 Sof(C28)=Sof(H28)=Sof(C26)=Sof(H26)=Sof(C24)=Sof(C23)=Sof(H23)=Sof(C21)=
 Sof(C20)=Sof(H20)=Sof(C19)=Sof(H19)=Sof(C18)=Sof(H18)=Sof(C17)=Sof(H17)=
 Sof(C16)=1-FVAR(1)
 Sof(O55)=Sof(N54)=Sof(C92)=Sof(C93)=Sof(C86)=Sof(H86)=Sof(C84)=Sof(H84)=
 Sof(C83)=Sof(H83)=Sof(C85)=Sof(H85)=Sof(C100)=Sof(H10A)=Sof(H10B)=Sof(H10C)=
 Sof(C81)=Sof(C41)=Sof(C79)=Sof(H79)=Sof(C43)=Sof(C36)=Sof(C82)=Sof(C78)=
 Sof(C94)=Sof(H94)=Sof(C77)=Sof(H77A)=Sof(H77B)=Sof(H77C)=Sof(C95)=Sof(C87)=
 Sof(H87)=Sof(C97)=Sof(H97)=Sof(C63)=Sof(H63)=Sof(C91)=Sof(H91)=Sof(C80)=
 Sof(H80)=Sof(C89)=Sof(H89)=Sof(C96)=Sof(H96)=Sof(C90)=Sof(H90)=FVAR(1)
 Sof(C69)=Sof(C70)=Sof(C71)=Sof(H71)=Sof(C72)=Sof(H72)=Sof(C73)=Sof(H73)=
 Sof(C74)=Sof(H74)=Sof(C60)=Sof(H60)=Sof(C61)=Sof(H61)=Sof(C62)=Sof(C57)=
 Sof(C58)=Sof(H58)=Sof(C59)=Sof(H59)=Sof(C76)=Sof(H76A)=Sof(H76B)=Sof(H76C)=
 Sof(O27)=Sof(N15)=Sof(C68)=Sof(C67)=Sof(H67)=Sof(C66)=Sof(C65)=Sof(H65)=
 Sof(C64)=Sof(H64)=Sof(C98)=Sof(C88)=Sof(H88)=Sof(C15)=Sof(H15)=Sof(C2)=
 Sof(C99)=Sof(H99)=Sof(C6)=Sof(B14)=1-FVAR(2)
 Sof(O41)=Sof(N36)=Sof(C30)=Sof(C37)=Sof(H37)=Sof(C53)=Sof(H53)=Sof(C54)=
 Sof(H54)=Sof(C47)=Sof(C44)=Sof(C49)=Sof(B43)=Sof(C50)=Sof(C40)=Sof(H40)=
 Sof(C51)=Sof(C39)=Sof(C33)=Sof(H33)=Sof(C38)=Sof(H38)=Sof(C29)=Sof(H29)=
 Sof(C46)=Sof(H46)=Sof(C31)=Sof(C56)=Sof(H56A)=Sof(H56B)=Sof(H56C)=Sof(C42)=
 Sof(H42A)=Sof(H42B)=Sof(H42C)=Sof(C35)=Sof(C45)=Sof(H45)=Sof(C52)=Sof(H52)=
 Sof(C55)=Sof(H55)=Sof(C48)=Sof(H48)=Sof(C34)=Sof(H34)=Sof(C32)=Sof(H32)=FVAR(2)
 Fixed Sof: C75(0.2) H75A(0.2) H75B(0.2) H75C(0.2) O2(0.18) C1(0.18) H1A(0.18)
 H1B(0.18) H1C(0.18)
7.a Aromatic/amide H refined with riding coordinates:
 C71(H71), C72(H72), C73(H73), C74(H74), C37(H37), C53(H53), C54(H54),
 C60(H60), C61(H61), C58(H58), C59(H59), C67(H67), C65(H65), C64(H64), C88(H88),
  C15(H15), C99(H99), C40(H40), C33(H33), C38(H38), C29(H29), C46(H46),
 C45(H45), C52(H52), C55(H55), C48(H48), C34(H34), C32(H32), C86(H86), C84(H84),
  C83(H83), C85(H85), C79(H79), C5(H5), C4(H4), C8(H8), C94(H94), C10(H10),
 C11(H11), C12(H12), C13(H13), C87(H87), C97(H97), C63(H63), C28(H28), C26(H26),
  C23(H23), C91(H91), C20(H20), C19(H19), C18(H18), C17(H17), C80(H80),
 C89(H89), C96(H96), C90(H90)
7.b Fitted hexagon refined as free rotating group:
 C69(C70,C71,C72,C73,C74), C60(C61,C62,C57,C58,C59), N15(C68,C67,C66,C65,C64),
 C98(C88,C15,C2,C99,C6), C5(C4,C3,C8,C7,N6), C14(C9,C10,C11,C12,C13), C22(C27,
 C28,C26,C24,C23), C21(C20,C19,C18,C17,C16)
7.c Idealised Me refined as rotating group:
 C76(H76A,H76B,H76C), C75(H75A,H75B,H75C), C56(H56A,H56B,H56C), C42(H42A,H42B,
 H42C), C100(H10A,H10B,H10C), C1(H1A,H1B,H1C), C77(H77A,H77B,H77C), C25(H25A,
 H25B,H25C)
;
_olex2_exptl_crystal_mounting_method cryoroop
_olex2_submission_special_instructions 'No special instructions were received'

loop_
_space_group_symop_operation_xyz
'x, y, z'
'-x, y+1/2, -z+1/2'
'-x, -y, -z'
'x, -y-1/2, z-1/2'

loop_
_atom_site_label
_atom_site_type_symbol
_atom_site_fract_x
_atom_site_fract_y
_atom_site_fract_z
_atom_site_U_iso_or_equiv
_atom_site_adp_type
_atom_site_occupancy
_atom_site_site_symmetry_order
_atom_site_calc_flag
_atom_site_refinement_flags_posn
_atom_site_refinement_flags_adp
_atom_site_refinement_flags_occupancy
_atom_site_disorder_assembly
_atom_site_disorder_group
C69 C 0.2860(18) 0.679(2) 0.3250(7) 0.030(4) Uani 0.268(5) 1 d G . P A 2
C70 C 0.347(2) 0.681(2) 0.3583(7) 0.038(5) Uani 0.268(5) 1 d G . P A 2
C71 C 0.4059(18) 0.552(2) 0.3699(5) 0.058(7) Uani 0.268(5) 1 d G . P A 2
H71 H 0.446471 0.552997 0.392191 0.070 Uiso 0.268(5) 1 calc R U P A 2
C72 C 0.4045(14) 0.4194(19) 0.3483(4) 0.044(5) Uani 0.268(5) 1 d G . P A 2
H72 H 0.444211 0.332418 0.356066 0.053 Uiso 0.268(5) 1 calc R U P A 2
C73 C 0.3439(15) 0.4171(18) 0.3150(4) 0.039(4) Uani 0.268(5) 1 d G . P A 2
H73 H 0.343008 0.328718 0.300500 0.047 Uiso 0.268(5) 1 calc R U P A 2
C74 C 0.2846(15) 0.547(2) 0.3033(5) 0.038(4) Uani 0.268(5) 1 d G . P A 2
H74 H 0.244063 0.545598 0.281058 0.045 Uiso 0.268(5) 1 calc R U P A 2
O41 O 0.1107(2) 0.9171(4) 0.50579(7) 0.0408(9) Uani 0.732(5) 1 d . . P A 1
N36 N 0.2743(4) 0.8624(7) 0.41090(12) 0.0245(10) Uani 0.732(5) 1 d . . P A 1
C30 C 0.4469(7) 0.9583(14) 0.3898(3) 0.0267(16) Uani 0.732(5) 1 d . . P A 1
C37 C 0.1786(4) 0.7894(6) 0.41641(14) 0.0276(10) Uani 0.732(5) 1 d . . P A 1
H37 H 0.148538 0.725337 0.398079 0.033 Uiso 0.732(5) 1 calc R U P A 1
C53 C 0.4215(5) 0.4129(7) 0.36081(16) 0.0312(12) Uani 0.732(5) 1 d . . P A 1
H53 H 0.456204 0.329612 0.372619 0.037 Uiso 0.732(5) 1 calc R U P A 1
C54 C 0.3732(5) 0.3946(7) 0.32597(17) 0.0300(13) Uani 0.732(5) 1 d . . P A 1
H54 H 0.378701 0.300106 0.314083 0.036 Uiso 0.732(5) 1 calc R U P A 1
C47 C 0.1389(4) 0.9652(6) 0.27440(11) 0.0275(10) Uani 0.732(5) 1 d D . P A 1
C60 C 0.6150(15) 1.083(3) 0.3819(4) 0.041(4) Uani 0.268(5) 1 d G . P A 2
H60 H 0.676377 1.101474 0.368145 0.050 Uiso 0.268(5) 1 calc R U P A 2
C61 C 0.5301(19) 0.989(3) 0.3679(5) 0.037(5) Uani 0.268(5) 1 d G . P A 2
H61 H 0.534706 0.944026 0.344874 0.044 Uiso 0.268(5) 1 calc R U P A 2
C62 C 0.4383(19) 0.961(4) 0.3885(8) 0.036(5) Uani 0.268(5) 1 d G . P A 2
C57 C 0.431(2) 1.027(4) 0.4229(7) 0.036(5) Uani 0.268(5) 1 d G . P A 2
C58 C 0.516(2) 1.122(3) 0.4369(5) 0.048(5) Uani 0.268(5) 1 d G . P A 2
H58 H 0.511596 1.166308 0.459913 0.058 Uiso 0.268(5) 1 calc R U P A 2
C59 C 0.6080(17) 1.150(3) 0.4163(4) 0.047(5) Uani 0.268(5) 1 d G . P A 2
H59 H 0.664821 1.212617 0.425666 0.057 Uiso 0.268(5) 1 calc R U P A 2
C76 C 0.030(2) 0.988(4) 0.2288(7) 0.080(8) Uani 0.268(5) 1 d . . P A 2
H76A H -0.015691 1.044488 0.211307 0.120 Uiso 0.268(5) 1 calc R U P A 2
H76B H -0.008942 0.899972 0.237196 0.120 Uiso 0.268(5) 1 calc R U P A 2
H76C H 0.096299 0.955104 0.217435 0.120 Uiso 0.268(5) 1 calc R U P A 2
C44 C 0.2682(7) 0.9212(10) 0.3402(2) 0.0256(13) Uani 0.732(5) 1 d . . P A 1
C49 C 0.2546(7) 0.8013(8) 0.3141(2) 0.0251(12) Uani 0.732(5) 1 d . . P A 1
B43 B 0.3443(10) 0.8545(15) 0.3744(2) 0.0232(16) Uani 0.732(5) 1 d . . P A 1
O27 O 0.0599(8) 1.0866(13) 0.2593(3) 0.057(3) Uani 0.268(5) 1 d . . P A 2
N15 N 0.2589(17) 0.917(2) 0.3456(4) 0.033(4) Uani 0.268(5) 1 d G . P A 2
C68 C 0.2305(17) 0.8168(16) 0.3169(5) 0.029(4) Uani 0.268(5) 1 d G . P A 2
C67 C 0.1650(13) 0.8689(14) 0.2871(4) 0.035(3) Uani 0.268(5) 1 d G . P A 2
H67 H 0.145967 0.801984 0.267909 0.042 Uiso 0.268(5) 1 calc R U P A 2
C66 C 0.1280(10) 1.0209(15) 0.2860(3) 0.033(3) Uani 0.268(5) 1 d G . P A 2
C65 C 0.1564(12) 1.1208(12) 0.3148(4) 0.039(4) Uani 0.268(5) 1 d G . P A 2
H65 H 0.131648 1.222553 0.314038 0.047 Uiso 0.268(5) 1 calc R U P A 2
C64 C 0.2219(15) 1.0688(19) 0.3445(3) 0.041(5) Uani 0.268(5) 1 d G . P A 2
H64 H 0.240919 1.135697 0.363754 0.050 Uiso 0.268(5) 1 calc R U P A 2
C98 C 0.2758(16) 0.861(3) 0.4178(4) 0.041(4) Uani 0.268(5) 1 d G . P A 2
C88 C 0.1752(14) 0.8052(19) 0.4290(3) 0.049(4) Uani 0.268(5) 1 d G . P A 2
H88 H 0.133202 0.739163 0.413894 0.058 Uiso 0.268(5) 1 calc R U P A 2
C15 C 0.1374(10) 0.8481(17) 0.4629(4) 0.052(5) Uani 0.268(5) 1 d G . P A 2
H15 H 0.070078 0.810709 0.470470 0.063 Uiso 0.268(5) 1 calc R U P A 2
C2 C 0.2001(13) 0.9468(19) 0.4856(3) 0.059(4) Uani 0.268(5) 1 d DG U P A 2
C99 C 0.3007(14) 1.003(2) 0.4743(5) 0.073(7) Uani 0.268(5) 1 d G . P A 2
H99 H 0.342719 1.068781 0.489493 0.087 Uiso 0.268(5) 1 calc R U P A 2
C6 C 0.3385(14) 0.960(3) 0.4404(5) 0.053(6) Uani 0.268(5) 1 d G U P A 2
B14 B 0.332(4) 0.852(5) 0.3801(10) 0.035(3) Uani 0.268(5) 1 d . . P A 2
C50 C 0.3117(7) 0.6572(8) 0.3266(2) 0.0226(13) Uani 0.732(5) 1 d . . P A 1
C75 C 0.163(3) 0.998(4) 0.5232(6) 0.074(9) Uani 0.2 1 d D U P A 2
H75A H 0.122206 1.092636 0.520716 0.111 Uiso 0.2 1 calc R U P A 2
H75B H 0.226287 1.012533 0.539521 0.111 Uiso 0.2 1 calc R U P A 2
H75C H 0.116107 0.919313 0.532908 0.111 Uiso 0.2 1 calc R U P A 2
C40 C 0.2685(5) 0.9820(7) 0.47039(14) 0.0353(11) Uani 0.732(5) 1 d . . P A 1
H40 H 0.298893 1.048278 0.488211 0.042 Uiso 0.732(5) 1 calc R U P A 1
C51 C 0.3636(7) 0.6799(8) 0.3617(2) 0.0243(14) Uani 0.732(5) 1 d . . P A 1
C39 C 0.1691(4) 0.9038(6) 0.47542(14) 0.0327(11) Uani 0.732(5) 1 d . . P A 1
C33 C 0.5961(5) 1.1545(9) 0.42926(17) 0.0376(14) Uani 0.732(5) 1 d . . P A 1
H33 H 0.645243 1.221054 0.441640 0.045 Uiso 0.732(5) 1 calc R U P A 1
C38 C 0.1242(4) 0.8062(5) 0.44806(14) 0.0311(10) Uani 0.732(5) 1 d . . P A 1
H38 H 0.058440 0.753585 0.451384 0.037 Uiso 0.732(5) 1 calc R U P A 1
C29 C 0.5463(6) 1.0021(11) 0.3754(2) 0.0271(12) Uani 0.732(5) 1 d . . P A 1
H29 H 0.563342 0.967619 0.352184 0.033 Uiso 0.732(5) 1 calc R U P A 1
C46 C 0.1535(4) 1.0824(6) 0.30023(14) 0.0283(12) Uani 0.732(5) 1 d . . P A 1
H46 H 0.120552 1.177977 0.295706 0.034 Uiso 0.732(5) 1 calc R U P A 1
C31 C 0.4264(7) 1.0137(14) 0.4255(3) 0.033(2) Uani 0.732(5) 1 d . . P A 1
C56 C 0.0670(5) 0.9927(8) 0.24045(16) 0.0376(14) Uani 0.732(5) 1 d D . P A 1
H56A H 0.101441 0.948801 0.219698 0.056 Uiso 0.732(5) 1 calc R U P A 1
H56B H 0.057356 1.101747 0.236775 0.056 Uiso 0.732(5) 1 calc R U P A 1
H56C H -0.003774 0.945039 0.243131 0.056 Uiso 0.732(5) 1 calc R U P A 1
C42 C 0.1462(6) 1.0319(8) 0.53222(14) 0.0474(15) Uani 0.732(5) 1 d . . P A 1
H42A H 0.146411 1.131499 0.520666 0.071 Uiso 0.732(5) 1 calc R U P A 1
H42B H 0.219466 1.007651 0.541713 0.071 Uiso 0.732(5) 1 calc R U P A 1
H42C H 0.096447 1.033201 0.551930 0.071 Uiso 0.732(5) 1 calc R U P A 1
C35 C 0.3199(5) 0.9566(9) 0.43767(17) 0.0284(12) Uani 0.732(5) 1 d . . P A 1
C45 C 0.2168(5) 1.0597(7) 0.33295(15) 0.0274(11) Uani 0.732(5) 1 d . . P A 1
H45 H 0.224047 1.139487 0.349950 0.033 Uiso 0.732(5) 1 calc R U P A 1
C52 C 0.4184(5) 0.5548(8) 0.37809(19) 0.0279(11) Uani 0.732(5) 1 d . . P A 1
H52 H 0.453533 0.566815 0.401118 0.034 Uiso 0.732(5) 1 calc R U P A 1
C55 C 0.3166(5) 0.5152(8) 0.30852(17) 0.0257(12) Uani 0.732(5) 1 d . . P A 1
H55 H 0.282743 0.501846 0.285341 0.031 Uiso 0.732(5) 1 calc R U P A 1
C48 C 0.1902(4) 0.8231(6) 0.28176(14) 0.0262(10) Uani 0.732(5) 1 d . . P A 1
H48 H 0.181530 0.742683 0.264987 0.031 Uiso 0.732(5) 1 calc R U P A 1
C34 C 0.6208(5) 1.0968(9) 0.39498(17) 0.0318(13) Uani 0.732(5) 1 d . . P A 1
H34 H 0.687909 1.121922 0.385070 0.038 Uiso 0.732(5) 1 calc R U P A 1
C32 C 0.4987(6) 1.1128(11) 0.4449(2) 0.0393(15) Uani 0.732(5) 1 d . . P A 1
H32 H 0.481663 1.150052 0.467850 0.047 Uiso 0.732(5) 1 calc R U P A 1
B15 B 0.8343(3) 0.6487(4) 0.37763(8) 0.0301(7) Uani 1 1 d . . . . .
O55 O 0.5599(2) 0.4099(3) 0.26032(7) 0.0228(7) Uani 0.734(6) 1 d . . P B 2
O2 O 0.6116(14) 0.583(2) 0.5050(4) 0.070(4) Uani 0.18 1 d D U P B 1
N54 N 0.7550(6) 0.5735(8) 0.34667(16) 0.0240(11) Uani 0.734(6) 1 d . . P B 2
C92 C 0.7865(8) 0.8196(9) 0.3256(2) 0.0227(16) Uani 0.734(6) 1 d . . P B 2
C93 C 0.7290(6) 0.6700(7) 0.31838(18) 0.0200(12) Uani 0.734(6) 1 d . . P B 2
C86 C 1.1142(5) 0.4124(7) 0.37853(15) 0.0306(12) Uani 0.734(6) 1 d . . P B 2
H86 H 1.174627 0.392305 0.364435 0.037 Uiso 0.734(6) 1 calc R U P B 2
C84 C 1.0209(6) 0.3781(9) 0.43471(18) 0.0331(13) Uani 0.734(6) 1 d . . P B 2
H84 H 1.016842 0.333607 0.457793 0.040 Uiso 0.734(6) 1 calc R U P B 2
C83 C 0.8046(5) 0.4909(10) 0.4746(2) 0.0370(14) Uani 0.734(6) 1 d . . P B 2
H83 H 0.849000 0.425534 0.489133 0.044 Uiso 0.734(6) 1 calc R U P B 2
C85 C 1.1084(4) 0.3456(6) 0.41317(16) 0.0307(12) Uani 0.734(6) 1 d . . P B 2
H85 H 1.163923 0.278786 0.421770 0.037 Uiso 0.734(6) 1 calc R U P B 2
C100 C 0.5319(4) 0.5049(6) 0.22863(11) 0.0286(10) Uani 0.734(6) 1 d . . P B 2
H10A H 0.489550 0.445220 0.210811 0.043 Uiso 0.734(6) 1 calc R U P B 2
H10B H 0.598469 0.540598 0.218111 0.043 Uiso 0.734(6) 1 calc R U P B 2
H10C H 0.489052 0.592023 0.235949 0.043 Uiso 0.734(6) 1 calc R U P B 2
C81 C 0.7733(8) 0.6348(14) 0.4170(3) 0.0270(17) Uani 0.734(6) 1 d . . P B 2
C1 C 0.635(3) 0.468(4) 0.5312(9) 0.070(7) Uani 0.18 1 d D U P B 1
H1A H 0.712033 0.470834 0.538578 0.105 Uiso 0.18 1 calc R U P B 1
H1B H 0.616817 0.368570 0.520914 0.105 Uiso 0.18 1 calc R U P B 1
H1C H 0.591609 0.485528 0.552225 0.105 Uiso 0.18 1 calc R U P B 1
C41 C 0.9408(6) 0.5439(11) 0.3859(2) 0.0257(13) Uani 0.734(6) 1 d . . P B 2
C79 C 0.6416(4) 0.6462(6) 0.46500(14) 0.0307(12) Uani 0.734(6) 1 d . . P B 2
H79 H 0.575603 0.685141 0.473262 0.037 Uiso 0.734(6) 1 calc R U P B 2
C43 C 0.8500(10) 0.8148(11) 0.3590(3) 0.027(2) Uani 0.734(6) 1 d . . P B 2
C36 C 0.9387(6) 0.4784(12) 0.4215(2) 0.0272(15) Uani 0.734(6) 1 d . . P B 2
C82 C 0.8372(7) 0.5339(13) 0.4400(2) 0.0294(18) Uani 0.734(6) 1 d . . P B 2
C78 C 0.7045(5) 0.5462(8) 0.48743(13) 0.0365(12) Uani 0.734(6) 1 d D . P B 2
C5 C 0.6795(18) 0.705(3) 0.4183(4) 0.044(5) Uani 0.266(6) 1 d G . P B 1
H5 H 0.648702 0.770789 0.400483 0.053 Uiso 0.266(6) 1 calc R U P B 1
C4 C 0.6274(12) 0.6830(18) 0.4510(5) 0.054(4) Uani 0.266(6) 1 d G . P B 1
H4 H 0.561728 0.734594 0.455114 0.065 Uiso 0.266(6) 1 calc R U P B 1
C3 C 0.6734(15) 0.584(2) 0.4776(4) 0.051(4) Uani 0.266(6) 1 d G U P B 1
C8 C 0.7716(16) 0.507(2) 0.4714(5) 0.051(5) Uani 0.266(6) 1 d G . P B 1
H8 H 0.802401 0.441136 0.489217 0.061 Uiso 0.266(6) 1 calc R U P B 1
C7 C 0.8237(17) 0.529(3) 0.4387(7) 0.042(6) Uani 0.266(6) 1 d G . P B 1
N6 N 0.778(2) 0.628(4) 0.4121(5) 0.043(7) Uani 0.266(6) 1 d G . P B 1
C94 C 0.6627(4) 0.6230(6) 0.28827(13) 0.0207(10) Uani 0.734(6) 1 d . . P B 2
H94 H 0.644822 0.690745 0.269128 0.025 Uiso 0.734(6) 1 calc R U P B 2
C14 C 0.9427(18) 0.535(3) 0.3909(6) 0.036(5) Uani 0.266(6) 1 d G U P B 1
C9 C 0.9213(16) 0.478(4) 0.4255(7) 0.036(5) Uani 0.266(6) 1 d G U P B 1
C10 C 0.9975(17) 0.382(3) 0.4438(5) 0.048(5) Uani 0.266(6) 1 d G . P B 1
H10 H 0.983261 0.343845 0.466921 0.058 Uiso 0.266(6) 1 calc R U P B 1
C11 C 1.0951(15) 0.342(2) 0.4275(4) 0.060(6) Uani 0.266(6) 1 d G . P B 1
H11 H 1.146096 0.277902 0.439706 0.071 Uiso 0.266(6) 1 calc R U P B 1
C12 C 1.1164(14) 0.399(2) 0.3929(4) 0.046(5) Uani 0.266(6) 1 d G . P B 1
H12 H 1.181718 0.372605 0.381996 0.055 Uiso 0.266(6) 1 calc R U P B 1
C13 C 1.0402(19) 0.495(3) 0.3746(4) 0.037(4) Uani 0.266(6) 1 d G . P B 1
H13 H 1.054507 0.533252 0.351502 0.044 Uiso 0.266(6) 1 calc R U P B 1
C77 C 0.6629(5) 0.4950(9) 0.52333(16) 0.0573(18) Uani 0.734(6) 1 d D . P B 2
H77A H 0.594235 0.546033 0.527502 0.086 Uiso 0.734(6) 1 calc R U P B 2
H77B H 0.716255 0.520905 0.542654 0.086 Uiso 0.734(6) 1 calc R U P B 2
H77C H 0.651593 0.385274 0.522904 0.086 Uiso 0.734(6) 1 calc R U P B 2
C95 C 0.6237(3) 0.4709(5) 0.28763(11) 0.0187(9) Uani 0.734(6) 1 d . . P B 2
C25 C 0.5619(17) 0.492(4) 0.2414(6) 0.084(8) Uani 0.266(6) 1 d D . P B 1
H25A H 0.536139 0.387631 0.241740 0.126 Uiso 0.266(6) 1 calc R U P B 1
H25B H 0.603636 0.508897 0.220046 0.126 Uiso 0.266(6) 1 calc R U P B 1
H25C H 0.499745 0.561451 0.240890 0.126 Uiso 0.266(6) 1 calc R U P B 1
C87 C 1.0300(6) 0.5090(10) 0.36502(18) 0.0283(12) Uani 0.734(6) 1 d . . P B 2
H87 H 1.033752 0.550829 0.341645 0.034 Uiso 0.734(6) 1 calc R U P B 2
C97 C 0.7169(5) 0.4278(7) 0.34566(15) 0.0271(10) Uani 0.734(6) 1 d . . P B 2
H97 H 0.735478 0.362152 0.365154 0.033 Uiso 0.734(6) 1 calc R U P B 2
C63 C 0.9115(8) 0.9460(10) 0.3686(2) 0.0277(13) Uani 0.734(6) 1 d . . P B 2
H63 H 0.955761 0.946403 0.390081 0.033 Uiso 0.734(6) 1 calc R U P B 2
C22 C 0.7469(19) 0.6971(19) 0.3142(5) 0.035(5) Uani 0.266(6) 1 d G . P B 1
C27 C 0.761(2) 0.582(2) 0.3405(4) 0.032(5) Uani 0.266(6) 1 d G . P B 1
C28 C 0.7132(17) 0.438(2) 0.3346(4) 0.055(6) Uani 0.266(6) 1 d G . P B 1
H28 H 0.722855 0.360581 0.352254 0.066 Uiso 0.266(6) 1 calc R U P B 1
C26 C 0.6506(13) 0.4086(14) 0.3025(4) 0.051(5) Uani 0.266(6) 1 d G . P B 1
H26 H 0.618446 0.312111 0.298557 0.061 Uiso 0.266(6) 1 calc R U P B 1
C24 C 0.6362(12) 0.5238(17) 0.2762(3) 0.046(4) Uani 0.266(6) 1 d DG . P B 1
C23 C 0.6844(15) 0.6680(16) 0.2820(4) 0.045(4) Uani 0.266(6) 1 d G . P B 1
H23 H 0.674703 0.745108 0.264400 0.055 Uiso 0.266(6) 1 calc R U P B 1
C91 C 0.7824(6) 0.9485(8) 0.30279(19) 0.0279(13) Uani 0.734(6) 1 d . . P B 2
H91 H 0.739886 0.947884 0.280894 0.033 Uiso 0.734(6) 1 calc R U P B 2
C21 C 0.799(3) 0.837(3) 0.3251(8) 0.048(8) Uani 0.266(6) 1 d G . P B 1
C20 C 0.810(2) 0.977(3) 0.3067(6) 0.051(6) Uani 0.266(6) 1 d G . P B 1
H20 H 0.777130 0.989186 0.283304 0.061 Uiso 0.266(6) 1 calc R U P B 1
C19 C 0.869(2) 1.097(2) 0.3233(6) 0.051(6) Uani 0.266(6) 1 d G . P B 1
H19 H 0.875875 1.190772 0.311008 0.061 Uiso 0.266(6) 1 calc R U P B 1
C18 C 0.918(2) 1.079(3) 0.3583(5) 0.050(6) Uani 0.266(6) 1 d G . P B 1
H18 H 0.957135 1.159507 0.369367 0.061 Uiso 0.266(6) 1 calc R U P B 1
C17 C 0.907(3) 0.939(3) 0.3766(6) 0.052(7) Uani 0.266(6) 1 d G . P B 1
H17 H 0.939652 0.926656 0.400024 0.062 Uiso 0.266(6) 1 calc R U P B 1
C16 C 0.848(3) 0.818(3) 0.3600(8) 0.040(8) Uani 0.266(6) 1 d G . P B 1
C80 C 0.6753(6) 0.6894(8) 0.43039(16) 0.0274(12) Uani 0.734(6) 1 d . . P B 2
H80 H 0.631204 0.755947 0.416052 0.033 Uiso 0.734(6) 1 calc R U P B 2
C89 C 0.9076(7) 1.0763(9) 0.34624(19) 0.0307(14) Uani 0.734(6) 1 d . . P B 2
H89 H 0.948227 1.163655 0.353138 0.037 Uiso 0.734(6) 1 calc R U P B 2
C96 C 0.6522(4) 0.3730(5) 0.31718(11) 0.0247(9) Uani 0.734(6) 1 d . . P B 2
H96 H 0.626950 0.271542 0.317265 0.030 Uiso 0.734(6) 1 calc R U P B 2
C90 C 0.8426(6) 1.0767(8) 0.31340(18) 0.0298(14) Uani 0.734(6) 1 d . . P B 2
H90 H 0.840293 1.164460 0.298686 0.036 Uiso 0.734(6) 1 calc R U P B 2
O101 O 1.1896(17) 0.248(2) 0.4286(6) 0.062(9) Uani 0.120(8) 1 d . . . C 3

loop_
_atom_site_aniso_label
_atom_site_aniso_U_11
_atom_site_aniso_U_22
_atom_site_aniso_U_33
_atom_site_aniso_U_23
_atom_site_aniso_U_13
_atom_site_aniso_U_12
C69 0.041(11) 0.021(6) 0.028(6) 0.003(4) 0.012(6) -0.004(5)
C70 0.054(11) 0.030(5) 0.032(6) 0.004(4) 0.005(7) 0.002(5)
C71 0.091(14) 0.037(6) 0.045(9) -0.003(5) -0.014(8) 0.018(7)
C72 0.063(10) 0.031(5) 0.039(9) 0.003(6) 0.007(7) 0.006(6)
C73 0.058(10) 0.023(6) 0.037(8) 0.003(5) 0.010(6) 0.001(6)
C74 0.058(12) 0.022(6) 0.034(6) 0.001(4) 0.009(6) 0.000(6)
O41 0.0398(17) 0.060(2) 0.0229(14) -0.0038(13) 0.0075(12) -0.0013(15)
N36 0.0294(17) 0.021(2) 0.0226(19) -0.0003(16) -0.0032(14) -0.0022(15)
C30 0.031(2) 0.020(3) 0.029(2) 0.000(2) -0.0035(19) 0.001(2)
C37 0.0297(18) 0.027(2) 0.025(2) -0.0003(18) -0.0001(17) -0.0021(14)
C53 0.032(3) 0.022(2) 0.040(3) 0.004(2) 0.003(2) 0.0051(18)
C54 0.037(3) 0.022(2) 0.032(4) -0.002(2) 0.008(3) 0.0046(19)
C47 0.027(2) 0.030(3) 0.026(2) -0.002(2) 0.0048(16) 0.0006(19)
C60 0.055(6) 0.030(7) 0.039(9) -0.002(7) 0.002(6) -0.003(5)
C61 0.049(7) 0.023(7) 0.038(8) 0.002(6) 0.001(6) 0.002(6)
C62 0.047(6) 0.026(9) 0.033(6) 0.008(6) -0.003(4) 0.006(6)
C57 0.054(8) 0.023(9) 0.032(7) 0.010(5) -0.002(5) 0.005(6)
C58 0.061(9) 0.044(9) 0.040(8) -0.005(6) 0.005(5) -0.006(7)
C59 0.060(8) 0.040(8) 0.041(9) -0.007(7) 0.005(6) -0.008(6)
C76 0.069(17) 0.107(17) 0.063(17) -0.007(13) -0.004(10) -0.004(14)
C44 0.025(2) 0.027(3) 0.026(3) 0.000(2) 0.0054(19) -0.0034(19)
C49 0.021(3) 0.030(3) 0.024(2) 0.0004(19) 0.0040(18) -0.0049(19)
B43 0.027(4) 0.023(3) 0.019(4) -0.004(3) 0.003(2) 0.001(2)
O27 0.054(6) 0.064(7) 0.052(6) 0.001(5) 0.006(4) -0.003(5)
N15 0.049(8) 0.027(5) 0.025(5) 0.003(4) 0.001(5) -0.004(4)
C68 0.035(10) 0.027(5) 0.027(5) 0.003(4) 0.005(6) -0.007(5)
C67 0.043(8) 0.028(6) 0.033(5) 0.000(4) -0.005(5) -0.010(5)
C66 0.040(7) 0.029(7) 0.030(6) 0.001(4) -0.010(5) -0.009(5)
C65 0.054(7) 0.028(6) 0.033(7) 0.000(4) -0.017(6) -0.006(4)
C64 0.061(9) 0.029(5) 0.032(7) -0.002(5) -0.017(6) 0.001(5)
C98 0.054(6) 0.046(8) 0.024(4) 0.006(4) 0.003(4) 0.005(6)
C88 0.058(6) 0.062(9) 0.026(7) 0.006(5) 0.006(5) 0.000(6)
C15 0.059(8) 0.071(11) 0.028(7) 0.001(6) 0.008(5) -0.007(6)
C2 0.063(9) 0.074(10) 0.039(7) -0.004(6) 0.000(6) -0.003(7)
C99 0.072(10) 0.098(14) 0.048(6) -0.026(7) 0.011(7) -0.020(9)
C6 0.060(7) 0.061(9) 0.039(6) -0.007(6) -0.001(5) 0.003(6)
B14 0.051(6) 0.030(5) 0.024(5) 0.004(4) 0.002(4) 0.001(4)
C50 0.022(3) 0.021(3) 0.025(2) -0.002(2) 0.002(2) 0.0011(19)
C75 0.074(15) 0.100(17) 0.047(8) -0.015(9) 0.008(9) -0.008(12)
C40 0.036(2) 0.044(3) 0.0258(18) -0.0043(17) -0.0006(17) -0.0025(19)
C51 0.026(3) 0.024(2) 0.022(2) -0.0035(19) 0.000(2) -0.0035(19)
C39 0.034(2) 0.040(3) 0.024(2) -0.0017(18) 0.0015(18) 0.0017(19)
C33 0.039(3) 0.034(2) 0.040(3) -0.006(3) -0.006(2) -0.0072(19)
C38 0.035(2) 0.032(2) 0.027(3) 0.0014(18) 0.0026(17) -0.0022(16)
C29 0.030(2) 0.020(3) 0.032(3) 0.002(2) -0.0041(19) 0.0019(19)
C46 0.030(2) 0.025(3) 0.030(3) -0.002(2) 0.002(2) 0.002(2)
C31 0.038(3) 0.028(4) 0.032(3) -0.007(3) -0.004(2) -0.005(3)
C56 0.043(4) 0.036(3) 0.034(4) 0.000(3) 0.006(3) 0.001(3)
C42 0.046(3) 0.068(4) 0.028(3) -0.016(3) 0.002(2) 0.014(3)
C35 0.032(2) 0.030(3) 0.0227(19) -0.0033(17) -0.0046(15) -0.0025(18)
C45 0.030(3) 0.026(2) 0.026(3) -0.004(2) 0.003(2) -0.0006(18)
C52 0.024(2) 0.028(2) 0.032(3) 0.0028(19) -0.002(2) -0.0009(17)
C55 0.030(3) 0.023(3) 0.025(2) -0.003(2) 0.005(2) 0.001(2)
C48 0.029(3) 0.026(3) 0.024(2) -0.0008(19) 0.0034(16) -0.001(2)
C34 0.032(2) 0.026(3) 0.037(3) 0.002(3) -0.004(2) -0.0045(16)
C32 0.042(3) 0.040(3) 0.035(3) -0.012(2) -0.002(2) -0.012(2)
B15 0.0373(16) 0.0267(15) 0.0258(13) 0.0037(11) -0.0044(11) -0.0054(12)
O55 0.0280(14) 0.0242(14) 0.0158(13) 0.0033(10) -0.0019(10) -0.0038(11)
O2 0.083(9) 0.093(9) 0.034(5) 0.017(6) 0.009(5) 0.009(7)
N54 0.032(2) 0.0203(19) 0.0198(16) 0.0044(14) 0.0008(15) -0.0008(16)
C92 0.030(3) 0.021(3) 0.017(3) 0.001(2) 0.006(2) 0.001(2)
C93 0.024(2) 0.019(2) 0.018(2) 0.0002(19) 0.0055(18) -0.002(2)
C86 0.039(2) 0.020(2) 0.033(3) -0.001(2) 0.008(2) -0.0022(19)
C84 0.033(3) 0.039(3) 0.028(3) 0.008(2) 0.007(2) 0.003(2)
C83 0.033(3) 0.051(3) 0.028(2) 0.010(2) 0.000(2) 0.006(3)
C85 0.031(2) 0.027(2) 0.034(4) 0.005(2) 0.002(2) 0.0060(18)
C100 0.033(2) 0.031(2) 0.021(2) 0.0078(19) -0.0041(17) -0.0040(19)
C81 0.036(4) 0.023(4) 0.0218(18) -0.0015(19) -0.0034(19) -0.005(3)
C1 0.073(11) 0.087(10) 0.051(8) 0.024(7) 0.011(7) -0.001(8)
C41 0.035(2) 0.021(3) 0.020(2) 0.001(2) -0.0026(16) -0.0090(18)
C79 0.035(2) 0.035(3) 0.022(3) 0.005(2) 0.000(2) 0.005(2)
C43 0.037(6) 0.024(2) 0.020(3) -0.001(2) 0.002(3) -0.002(3)
C36 0.029(3) 0.027(3) 0.025(3) 0.002(2) 0.001(2) 0.001(2)
C82 0.032(3) 0.035(5) 0.021(3) 0.002(3) -0.002(2) -0.004(3)
C78 0.039(3) 0.048(3) 0.022(2) 0.006(2) -0.002(2) 0.008(2)
C5 0.049(8) 0.037(8) 0.047(10) 0.009(8) 0.017(8) -0.001(6)
C4 0.063(9) 0.055(10) 0.046(10) 0.005(7) 0.020(8) -0.006(6)
C3 0.067(11) 0.051(12) 0.034(7) -0.003(5) 0.003(8) -0.019(6)
C8 0.068(11) 0.042(10) 0.043(8) -0.008(6) -0.002(7) -0.018(7)
C7 0.055(12) 0.024(12) 0.046(10) -0.006(8) -0.002(7) -0.009(8)
N6 0.041(9) 0.036(11) 0.053(11) 0.002(9) 0.005(8) -0.002(7)
C94 0.028(2) 0.016(2) 0.0183(19) 0.0048(18) 0.0051(15) 0.0020(19)
C14 0.045(6) 0.033(9) 0.031(7) -0.001(5) 0.000(5) -0.002(5)
C9 0.044(7) 0.035(8) 0.029(7) 0.000(5) -0.004(5) -0.010(6)
C10 0.051(8) 0.054(9) 0.038(9) 0.011(7) 0.001(5) 0.002(6)
C11 0.060(8) 0.069(11) 0.050(10) 0.022(9) 0.011(7) 0.013(7)
C12 0.053(7) 0.041(8) 0.043(10) 0.008(7) 0.006(7) 0.006(6)
C13 0.047(6) 0.026(8) 0.036(8) -0.002(6) 0.003(6) -0.003(5)
C77 0.050(4) 0.075(4) 0.048(4) 0.004(3) 0.008(3) -0.003(3)
C95 0.0201(18) 0.018(3) 0.018(2) 0.0018(18) 0.0038(15) 0.0001(17)
C25 0.065(10) 0.11(2) 0.074(10) -0.043(12) -0.011(8) 0.014(12)
C87 0.039(3) 0.022(3) 0.024(3) -0.001(2) 0.002(2) -0.006(2)
C97 0.032(3) 0.021(2) 0.028(2) 0.0028(18) -0.0027(18) -0.0008(17)
C63 0.034(3) 0.025(3) 0.024(2) -0.002(2) 0.005(2) -0.004(2)
C22 0.040(10) 0.037(7) 0.028(6) 0.008(5) 0.006(6) 0.001(5)
C27 0.039(10) 0.027(6) 0.029(7) 0.003(6) -0.004(7) -0.010(5)
C28 0.066(11) 0.033(6) 0.063(9) 0.003(6) -0.019(8) -0.021(6)
C26 0.062(10) 0.026(7) 0.063(9) -0.005(5) -0.018(7) -0.012(6)
C24 0.049(8) 0.034(7) 0.056(8) -0.004(5) -0.001(6) 0.006(5)
C23 0.064(10) 0.033(7) 0.038(6) 0.007(5) -0.009(6) 0.002(5)
C91 0.035(3) 0.026(3) 0.022(2) 0.002(2) 0.0059(19) 0.000(2)
C21 0.065(16) 0.028(7) 0.051(10) 0.005(7) 0.011(10) 0.003(8)
C20 0.077(16) 0.029(7) 0.047(9) 0.005(6) 0.010(8) 0.001(8)
C19 0.074(15) 0.031(7) 0.049(11) -0.001(7) 0.020(8) -0.002(7)
C18 0.073(11) 0.030(6) 0.049(12) -0.004(7) 0.019(9) -0.003(6)
C17 0.069(13) 0.035(7) 0.052(11) 0.002(7) 0.015(10) -0.005(6)
C16 0.047(17) 0.027(7) 0.047(10) 0.004(7) 0.019(11) 0.007(7)
C80 0.036(3) 0.026(3) 0.021(3) 0.004(2) 0.000(2) -0.002(2)
C89 0.045(3) 0.022(2) 0.026(4) -0.003(2) 0.010(3) -0.008(2)
C96 0.032(2) 0.018(2) 0.024(2) 0.0035(17) -0.0013(18) -0.0022(16)
C90 0.042(3) 0.019(3) 0.029(3) 0.004(2) 0.007(2) -0.003(2)
O101 0.046(13) 0.056(14) 0.082(16) 0.028(11) -0.002(10) 0.034(10)

loop_
_atom_type_symbol
_atom_type_description
_atom_type_scat_dispersion_real
_atom_type_scat_dispersion_imag
_atom_type_scat_source
C C 0.0033 0.0016 'International Tables Vol C Tables 4.2.6.8 and 6.1.1.4'
H H 0.0000 0.0000 'International Tables Vol C Tables 4.2.6.8 and 6.1.1.4'
B B 0.0013 0.0007 'International Tables Vol C Tables 4.2.6.8 and 6.1.1.4'
N N 0.0061 0.0033 'International Tables Vol C Tables 4.2.6.8 and 6.1.1.4'
O O 0.0106 0.0060 'International Tables Vol C Tables 4.2.6.8 and 6.1.1.4'

loop_
_geom_angle_atom_site_label_1
_geom_angle_atom_site_label_2
_geom_angle_atom_site_label_3
_geom_angle
_geom_angle_site_symmetry_1
_geom_angle_site_symmetry_3
_geom_angle_publ_flag
C70 C69 C74 120.0 . . ?
C70 C69 C68 113.8(16) . . ?
C74 C69 C68 126.2(16) . . ?
C69 C70 B14 111(2) . . ?
C71 C70 C69 120.0 . . ?
C71 C70 B14 129(2) . . ?
C70 C71 H71 120.0 . . ?
C70 C71 C72 120.0 . . ?
C72 C71 H71 120.0 . . ?
C71 C72 H72 120.0 . . ?
C73 C72 C71 120.0 . . ?
C73 C72 H72 120.0 . . ?
C72 C73 H73 120.0 . . ?
C74 C73 C72 120.0 . . ?
C74 C73 H73 120.0 . . ?
C69 C74 H74 120.0 . . ?
C73 C74 C69 120.0 . . ?
C73 C74 H74 120.0 . . ?
C39 O41 C42 117.3(4) . . ?
C37 N36 B43 126.4(6) . . ?
C37 N36 C35 119.7(4) . . ?
C35 N36 B43 113.9(6) . . ?
C29 C30 B43 133.3(6) . . ?
C29 C30 C31 116.6(4) . . ?
C31 C30 B43 110.1(6) . . ?
N36 C37 H37 119.0 . . ?
N36 C37 C38 122.1(4) . . ?
C38 C37 H37 119.0 . . ?
C54 C53 H53 119.9 . . ?
C52 C53 H53 119.9 . . ?
C52 C53 C54 120.1(4) . . ?
C53 C54 H54 119.5 . . ?
C53 C54 C55 121.0(4) . . ?
C55 C54 H54 119.5 . . ?
C46 C47 C56 119.7(5) . . ?
C46 C47 C48 118.0(4) . . ?
C48 C47 C56 122.2(5) . . ?
C61 C60 H60 120.0 . . ?
C61 C60 C59 120.0 . . ?
C59 C60 H60 120.0 . . ?
C60 C61 H61 120.0 . . ?
C60 C61 C62 120.0 . . ?
C62 C61 H61 120.0 . . ?
C61 C62 B14 130.6(19) . . ?
C57 C62 C61 120.0 . . ?
C57 C62 B14 109.3(19) . . ?
C62 C57 C58 120.0 . . ?
C62 C57 C6 108.4(18) . . ?
C58 C57 C6 130.8(19) . . ?
C57 C58 H58 120.0 . . ?
C57 C58 C59 120.0 . . ?
C59 C58 H58 120.0 . . ?
C60 C59 H59 120.0 . . ?
C58 C59 C60 120.0 . . ?
C58 C59 H59 120.0 . . ?
H76A C76 H76B 109.5 . . ?
H76A C76 H76C 109.5 . . ?
H76B C76 H76C 109.5 . . ?
O27 C76 H76A 109.5 . . ?
O27 C76 H76B 109.5 . . ?
O27 C76 H76C 109.5 . . ?
C49 C44 B43 107.4(7) . . ?
C45 C44 C49 118.5(4) . . ?
C45 C44 B43 134.0(7) . . ?
C44 C49 C50 111.9(6) . . ?
C48 C49 C44 120.8(4) . . ?
C48 C49 C50 127.2(6) . . ?
N36 B43 C44 108.6(7) . . ?
C30 B43 N36 96.5(7) . . ?
C30 B43 C44 118.1(9) . . ?
C51 B43 N36 111.6(7) . . ?
C51 B43 C30 120.4(9) . . ?
C51 B43 C44 101.5(7) . . ?
C66 O27 C76 115.3(14) . . ?
C68 N15 C64 120.0 . . ?
C68 N15 B14 118.7(19) . . ?
C64 N15 B14 121.2(19) . . ?
N15 C68 C69 105.8(15) . . ?
C67 C68 C69 134.0(15) . . ?
C67 C68 N15 120.0 . . ?
C68 C67 H67 120.0 . . ?
C68 C67 C66 120.0 . . ?
C66 C67 H67 120.0 . . ?
O27 C66 C67 126.5(10) . . ?
O27 C66 C65 113.4(10) . . ?
C67 C66 C65 120.0 . . ?
C66 C65 H65 120.0 . . ?
C64 C65 C66 120.0 . . ?
C64 C65 H65 120.0 . . ?
N15 C64 H64 120.0 . . ?
C65 C64 N15 120.0 . . ?
C65 C64 H64 120.0 . . ?
C88 C98 C6 120.0 . . ?
C88 C98 B14 132(2) . . ?
C6 C98 B14 108(2) . . ?
C98 C88 H88 120.0 . . ?
C15 C88 C98 120.0 . . ?
C15 C88 H88 120.0 . . ?
C88 C15 H15 120.0 . . ?
C88 C15 C2 120.0 . . ?
C2 C15 H15 120.0 . . ?
C15 C2 C99 120.0 . . ?
C15 C2 C75 122.2(19) . . ?
C99 C2 C75 117.8(19) . . ?
C2 C99 H99 120.0 . . ?
C2 C99 C6 120.0 . . ?
C6 C99 H99 120.0 . . ?
C98 C6 C57 113.6(17) . . ?
C99 C6 C57 125.6(17) . . ?
C99 C6 C98 120.0 . . ?
C62 B14 C70 120(3) . . ?
N15 B14 C70 90(2) . . ?
N15 B14 C62 110(3) . . ?
C98 B14 C70 121(3) . . ?
C98 B14 C62 100(3) . . ?
C98 B14 N15 115(3) . . ?
C51 C50 C49 110.0(6) . . ?
C55 C50 C49 128.5(6) . . ?
C55 C50 C51 121.5(4) . . ?
C2 C75 H75A 109.5 . . ?
C2 C75 H75B 109.5 . . ?
C2 C75 H75C 109.5 . . ?
H75A C75 H75B 109.5 . . ?
H75A C75 H75C 109.5 . . ?
H75B C75 H75C 109.5 . . ?
C39 C40 H40 121.4 . . ?
C35 C40 H40 121.4 . . ?
C35 C40 C39 117.3(4) . . ?
C50 C51 B43 109.2(7) . . ?
C52 C51 B43 133.1(7) . . ?
C52 C51 C50 117.7(4) . . ?
O41 C39 C40 123.7(5) . . ?
O41 C39 C38 116.0(5) . . ?
C38 C39 C40 120.4(4) . . ?
C34 C33 H33 120.0 . . ?
C32 C33 H33 120.0 . . ?
C32 C33 C34 120.1(4) . . ?
C37 C38 C39 118.8(4) . . ?
C37 C38 H38 120.6 . . ?
C39 C38 H38 120.6 . . ?
C30 C29 H29 119.4 . . ?
C30 C29 C34 121.2(4) . . ?
C34 C29 H29 119.4 . . ?
C47 C46 H46 119.2 . . ?
C47 C46 C45 121.5(4) . . ?
C45 C46 H46 119.2 . . ?
C30 C31 C35 111.0(6) . . ?
C32 C31 C30 122.8(4) . . ?
C32 C31 C35 126.3(7) . . ?
C47 C56 H56A 109.5 . . ?
C47 C56 H56B 109.5 . . ?
C47 C56 H56C 109.5 . . ?
H56A C56 H56B 109.5 . . ?
H56A C56 H56C 109.5 . . ?
H56B C56 H56C 109.5 . . ?
O41 C42 H42A 109.5 . . ?
O41 C42 H42B 109.5 . . ?
O41 C42 H42C 109.5 . . ?
H42A C42 H42B 109.5 . . ?
H42A C42 H42C 109.5 . . ?
H42B C42 H42C 109.5 . . ?
N36 C35 C40 121.7(4) . . ?
N36 C35 C31 108.3(6) . . ?
C40 C35 C31 129.9(6) . . ?
C44 C45 C46 120.7(4) . . ?
C44 C45 H45 119.6 . . ?
C46 C45 H45 119.6 . . ?
C53 C52 C51 121.2(4) . . ?
C53 C52 H52 119.4 . . ?
C51 C52 H52 119.4 . . ?
C54 C55 C50 118.4(4) . . ?
C54 C55 H55 120.8 . . ?
C50 C55 H55 120.8 . . ?
C47 C48 H48 119.8 . . ?
C49 C48 C47 120.4(4) . . ?
C49 C48 H48 119.8 . . ?
C33 C34 H34 119.6 . . ?
C29 C34 C33 120.8(4) . . ?
C29 C34 H34 119.6 . . ?
C33 C32 C31 118.5(5) . . ?
C33 C32 H32 120.7 . . ?
C31 C32 H32 120.7 . . ?
N54 B15 C81 108.1(6) . . ?
N54 B15 C41 110.9(5) . . ?
N54 B15 C43 98.4(4) . . ?
C41 B15 C81 100.7(5) . . ?
C41 B15 C43 118.6(6) . . ?
C43 B15 C81 120.0(6) . . ?
N6 B15 C14 93.9(12) . . ?
N6 B15 C27 113.4(15) . . ?
N6 B15 C16 120.9(17) . . ?
C27 B15 C14 113.6(14) . . ?
C16 B15 C14 123.5(17) . . ?
C16 B15 C27 93.0(13) . . ?
C95 O55 C100 118.4(3) . . ?
C3 O2 C1 116(2) . . ?
C93 N54 B15 113.7(5) . . ?
C97 N54 B15 126.9(4) . . ?
C97 N54 C93 119.4(4) . . ?
C43 C92 C93 111.0(6) . . ?
C91 C92 C93 126.1(6) . . ?
C91 C92 C43 122.9(4) . . ?
N54 C93 C92 108.2(6) . . ?
N54 C93 C94 121.8(4) . . ?
C94 C93 C92 129.9(6) . . ?
C85 C86 H86 119.9 . . ?
C87 C86 H86 119.9 . . ?
C87 C86 C85 120.2(4) . . ?
C85 C84 H84 120.5 . . ?
C85 C84 C36 119.1(4) . . ?
C36 C84 H84 120.5 . . ?
C82 C83 H83 120.0 . . ?
C82 C83 C78 119.9(4) . . ?
C78 C83 H83 120.0 . . ?
C86 C85 H85 119.8 . . ?
C84 C85 C86 120.4(4) . . ?
C84 C85 H85 119.8 . . ?
O55 C100 H10A 109.5 . . ?
O55 C100 H10B 109.5 . . ?
O55 C100 H10C 109.5 . . ?
H10A C100 H10B 109.5 . . ?
H10A C100 H10C 109.5 . . ?
H10B C100 H10C 109.5 . . ?
C82 C81 B15 107.9(6) . . ?
C80 C81 B15 135.0(7) . . ?
C80 C81 C82 117.0(5) . . ?
O2 C1 H1A 109.5 . . ?
O2 C1 H1B 109.5 . . ?
O2 C1 H1C 109.5 . . ?
H1A C1 H1B 109.5 . . ?
H1A C1 H1C 109.5 . . ?
H1B C1 H1C 109.5 . . ?
C36 C41 B15 110.6(5) . . ?
C87 C41 B15 131.8(5) . . ?
C87 C41 C36 117.7(4) . . ?
C78 C79 H79 119.2 . . ?
C78 C79 C80 121.5(4) . . ?
C80 C79 H79 119.2 . . ?
C92 C43 B15 108.8(6) . . ?
C63 C43 B15 134.2(6) . . ?
C63 C43 C92 117.0(4) . . ?
C84 C36 C41 121.7(4) . . ?
C84 C36 C82 128.8(6) . . ?
C41 C36 C82 109.5(6) . . ?
C83 C82 C81 122.2(4) . . ?
C83 C82 C36 126.4(6) . . ?
C81 C82 C36 111.4(6) . . ?
C83 C78 C77 121.6(5) . . ?
C79 C78 C83 118.1(4) . . ?
C79 C78 C77 120.2(5) . . ?
C4 C5 H5 120.0 . . ?
C4 C5 N6 120.0 . . ?
N6 C5 H5 120.0 . . ?
C5 C4 H4 120.0 . . ?
C5 C4 C3 120.0 . . ?
C3 C4 H4 120.0 . . ?
O2 C3 C4 108.8(15) . . ?
O2 C3 C8 131.2(15) . . ?
C4 C3 C8 120.0 . . ?
C3 C8 H8 120.0 . . ?
C7 C8 C3 120.0 . . ?
C7 C8 H8 120.0 . . ?
C8 C7 N6 120.0 . . ?
C9 C7 C8 133.9(19) . . ?
C9 C7 N6 106.0(19) . . ?
C5 N6 B15 121.0(15) . . ?
C7 N6 B15 119.0(15) . . ?
C7 N6 C5 120.0 . . ?
C93 C94 H94 121.0 . . ?
C93 C94 C95 118.0(3) . . ?
C95 C94 H94 121.0 . . ?
C9 C14 B15 107.0(13) . . ?
C9 C14 C13 120.0 . . ?
C13 C14 B15 133.0(13) . . ?
C7 C9 C14 114.0(18) . . ?
C7 C9 C10 126.0(18) . . ?
C10 C9 C14 120.0 . . ?
C9 C10 H10 120.0 . . ?
C9 C10 C11 120.0 . . ?
C11 C10 H10 120.0 . . ?
C10 C11 H11 120.0 . . ?
C12 C11 C10 120.0 . . ?
C12 C11 H11 120.0 . . ?
C11 C12 H12 120.0 . . ?
C11 C12 C13 120.0 . . ?
C13 C12 H12 120.0 . . ?
C14 C13 H13 120.0 . . ?
C12 C13 C14 120.0 . . ?
C12 C13 H13 120.0 . . ?
C78 C77 H77A 109.5 . . ?
C78 C77 H77B 109.5 . . ?
C78 C77 H77C 109.5 . . ?
H77A C77 H77B 109.5 . . ?
H77A C77 H77C 109.5 . . ?
H77B C77 H77C 109.5 . . ?
O55 C95 C94 124.4(4) . . ?
O55 C95 C96 116.5(4) . . ?
C94 C95 C96 119.1(3) . . ?
H25A C25 H25B 109.5 . . ?
H25A C25 H25C 109.5 . . ?
H25B C25 H25C 109.5 . . ?
C24 C25 H25A 109.5 . . ?
C24 C25 H25B 109.5 . . ?
C24 C25 H25C 109.5 . . ?
C86 C87 H87 119.5 . . ?
C41 C87 C86 121.0(4) . . ?
C41 C87 H87 119.5 . . ?
N54 C97 H97 118.9 . . ?
N54 C97 C96 122.3(4) . . ?
C96 C97 H97 118.9 . . ?
C43 C63 H63 119.6 . . ?
C89 C63 C43 120.8(4) . . ?
C89 C63 H63 119.6 . . ?
C27 C22 C23 120.0 . . ?
C27 C22 C21 112.4(18) . . ?
C23 C22 C21 127.6(18) . . ?
C22 C27 B15 110.7(11) . . ?
C28 C27 B15 129.2(11) . . ?
C28 C27 C22 120.0 . . ?
C27 C28 H28 120.0 . . ?
C27 C28 C26 120.0 . . ?
C26 C28 H28 120.0 . . ?
C28 C26 H26 120.0 . . ?
C24 C26 C28 120.0 . . ?
C24 C26 H26 120.0 . . ?
C26 C24 C25 119.4(15) . . ?
C26 C24 C23 120.0 . . ?
C23 C24 C25 120.5(15) . . ?
C22 C23 H23 120.0 . . ?
C24 C23 C22 120.0 . . ?
C24 C23 H23 120.0 . . ?
C92 C91 H91 120.8 . . ?
C90 C91 C92 118.4(4) . . ?
C90 C91 H91 120.8 . . ?
C20 C21 C22 131(2) . . ?
C20 C21 C16 120.0 . . ?
C16 C21 C22 109(2) . . ?
C21 C20 H20 120.0 . . ?
C19 C20 C21 120.0 . . ?
C19 C20 H20 120.0 . . ?
C20 C19 H19 120.0 . . ?
C20 C19 C18 120.0 . . ?
C18 C19 H19 120.0 . . ?
C19 C18 H18 120.0 . . ?
C17 C18 C19 120.0 . . ?
C17 C18 H18 120.0 . . ?
C18 C17 H17 120.0 . . ?
C16 C17 C18 120.0 . . ?
C16 C17 H17 120.0 . . ?
C21 C16 B15 115.1(18) . . ?
C17 C16 B15 124.8(18) . . ?
C17 C16 C21 120.0 . . ?
C81 C80 C79 121.2(4) . . ?
C81 C80 H80 119.4 . . ?
C79 C80 H80 119.4 . . ?
C63 C89 H89 119.8 . . ?
C63 C89 C90 120.3(4) . . ?
C90 C89 H89 119.8 . . ?
C95 C96 H96 120.3 . . ?
C97 C96 C95 119.4(4) . . ?
C97 C96 H96 120.3 . . ?
C91 C90 C89 120.5(4) . . ?
C91 C90 H90 119.7 . . ?
C89 C90 H90 119.7 . . ?

loop_
_geom_bond_atom_site_label_1
_geom_bond_atom_site_label_2
_geom_bond_distance
_geom_bond_site_symmetry_2
_geom_bond_publ_flag
C69 C70 1.3900 . ?
C69 C74 1.3900 . ?
C69 C68 1.392(16) . ?
C70 C71 1.3900 . ?
C70 B14 1.69(5) . ?
C71 H71 0.9300 . ?
C71 C72 1.3900 . ?
C72 H72 0.9300 . ?
C72 C73 1.3900 . ?
C73 H73 0.9300 . ?
C73 C74 1.3900 . ?
C74 H74 0.9300 . ?
O41 C39 1.347(5) . ?
O41 C42 1.437(7) . ?
N36 C37 1.343(5) . ?
N36 B43 1.615(7) . ?
N36 C35 1.369(5) . ?
C30 B43 1.613(14) . ?
C30 C29 1.389(6) . ?
C30 C31 1.420(5) . ?
C37 H37 0.9300 . ?
C37 C38 1.365(6) . ?
C53 H53 0.9300 . ?
C53 C54 1.384(7) . ?
C53 C52 1.382(6) . ?
C54 H54 0.9300 . ?
C54 C55 1.386(6) . ?
C47 C46 1.390(6) . ?
C47 C56 1.499(6) . ?
C47 C48 1.399(6) . ?
C60 H60 0.9300 . ?
C60 C61 1.3900 . ?
C60 C59 1.3900 . ?
C61 H61 0.9300 . ?
C61 C62 1.3900 . ?
C62 C57 1.3900 . ?
C62 B14 1.62(5) . ?
C57 C58 1.3900 . ?
C57 C6 1.44(2) . ?
C58 H58 0.9300 . ?
C58 C59 1.3900 . ?
C59 H59 0.9300 . ?
C76 H76A 0.9600 . ?
C76 H76B 0.9600 . ?
C76 H76C 0.9600 . ?
C76 O27 1.43(2) . ?
C44 C49 1.411(6) . ?
C44 B43 1.623(13) . ?
C44 C45 1.370(6) . ?
C49 C50 1.487(8) . ?
C49 C48 1.398(6) . ?
B43 C51 1.602(13) . ?
O27 C66 1.370(13) . ?
N15 C68 1.3900 . ?
N15 C64 1.3900 . ?
N15 B14 1.60(5) . ?
C68 C67 1.3900 . ?
C67 H67 0.9300 . ?
C67 C66 1.3900 . ?
C66 C65 1.3900 . ?
C65 H65 0.9300 . ?
C65 C64 1.3900 . ?
C64 H64 0.9300 . ?
C98 C88 1.3900 . ?
C98 C6 1.3900 . ?
C98 B14 1.56(3) . ?
C88 H88 0.9300 . ?
C88 C15 1.3900 . ?
C15 H15 0.9300 . ?
C15 C2 1.3900 . ?
C2 C99 1.3900 . ?
C2 C75 1.530(17) . ?
C99 H99 0.9300 . ?
C99 C6 1.3900 . ?
C50 C51 1.413(5) . ?
C50 C55 1.398(5) . ?
C75 H75A 0.9600 . ?
C75 H75B 0.9600 . ?
C75 H75C 0.9600 . ?
C40 H40 0.9300 . ?
C40 C39 1.400(7) . ?
C40 C35 1.390(5) . ?
C51 C52 1.390(6) . ?
C39 C38 1.399(7) . ?
C33 H33 0.9300 . ?
C33 C34 1.393(7) . ?
C33 C32 1.382(7) . ?
C38 H38 0.9300 . ?
C29 H29 0.9300 . ?
C29 C34 1.392(6) . ?
C46 H46 0.9300 . ?
C46 C45 1.403(6) . ?
C31 C35 1.469(9) . ?
C31 C32 1.394(6) . ?
C56 H56A 0.9600 . ?
C56 H56B 0.9600 . ?
C56 H56C 0.9600 . ?
C42 H42A 0.9600 . ?
C42 H42B 0.9600 . ?
C42 H42C 0.9600 . ?
C45 H45 0.9300 . ?
C52 H52 0.9300 . ?
C55 H55 0.9300 . ?
C48 H48 0.9300 . ?
C34 H34 0.9300 . ?
C32 H32 0.9300 . ?
B15 N54 1.587(5) . ?
B15 C81 1.652(7) . ?
B15 C41 1.593(7) . ?
B15 C43 1.605(8) . ?
B15 N6 1.473(12) . ?
B15 C14 1.694(15) . ?
B15 C27 1.685(11) . ?
B15 C16 1.61(2) . ?
O55 C100 1.447(5) . ?
O55 C95 1.340(4) . ?
O2 C1 1.401(18) . ?
O2 C3 1.278(19) . ?
N54 C93 1.354(5) . ?
N54 C97 1.343(5) . ?
C92 C93 1.488(9) . ?
C92 C43 1.412(5) . ?
C92 C91 1.392(5) . ?
C93 C94 1.391(5) . ?
C86 H86 0.9300 . ?
C86 C85 1.395(6) . ?
C86 C87 1.391(6) . ?
C84 H84 0.9300 . ?
C84 C85 1.378(6) . ?
C84 C36 1.390(6) . ?
C83 H83 0.9300 . ?
C83 C82 1.390(6) . ?
C83 C78 1.404(7) . ?
C85 H85 0.9300 . ?
C100 H10A 0.9600 . ?
C100 H10B 0.9600 . ?
C100 H10C 0.9600 . ?
C81 C82 1.416(6) . ?
C81 C80 1.387(7) . ?
C1 H1A 0.9600 . ?
C1 H1B 0.9600 . ?
C1 H1C 0.9600 . ?
C41 C36 1.419(5) . ?
C41 C87 1.384(5) . ?
C79 H79 0.9300 . ?
C79 C78 1.393(6) . ?
C79 C80 1.397(6) . ?
C43 C63 1.393(5) . ?
C36 C82 1.509(8) . ?
C78 C77 1.493(6) . ?
C5 H5 0.9300 . ?
C5 C4 1.3900 . ?
C5 N6 1.3900 . ?
C4 H4 0.9300 . ?
C4 C3 1.3900 . ?
C3 C8 1.3900 . ?
C8 H8 0.9300 . ?
C8 C7 1.3900 . ?
C7 N6 1.3900 . ?
C7 C9 1.369(19) . ?
C94 H94 0.9300 . ?
C94 C95 1.398(5) . ?
C14 C9 1.3900 . ?
C14 C13 1.3900 . ?
C9 C10 1.3900 . ?
C10 H10 0.9300 . ?
C10 C11 1.3900 . ?
C11 H11 0.9300 . ?
C11 C12 1.3900 . ?
C12 H12 0.9300 . ?
C12 C13 1.3900 . ?
C13 H13 0.9300 . ?
C77 H77A 0.9600 . ?
C77 H77B 0.9600 . ?
C77 H77C 0.9600 . ?
C95 C96 1.402(6) . ?
C25 H25A 0.9600 . ?
C25 H25B 0.9600 . ?
C25 H25C 0.9600 . ?
C25 C24 1.544(15) . ?
C87 H87 0.9300 . ?
C97 H97 0.9300 . ?
C97 C96 1.358(6) . ?
C63 H63 0.9300 . ?
C63 C89 1.391(6) . ?
C22 C27 1.3900 . ?
C22 C23 1.3900 . ?
C22 C21 1.42(2) . ?
C27 C28 1.3900 . ?
C28 H28 0.9300 . ?
C28 C26 1.3900 . ?
C26 H26 0.9300 . ?
C26 C24 1.3900 . ?
C24 C23 1.3900 . ?
C23 H23 0.9300 . ?
C91 H91 0.9300 . ?
C91 C90 1.373(7) . ?
C21 C20 1.3900 . ?
C21 C16 1.3900 . ?
C20 H20 0.9300 . ?
C20 C19 1.3900 . ?
C19 H19 0.9300 . ?
C19 C18 1.3900 . ?
C18 H18 0.9300 . ?
C18 C17 1.3900 . ?
C17 H17 0.9300 . ?
C17 C16 1.3900 . ?
C80 H80 0.9300 . ?
C89 H89 0.9300 . ?
C89 C90 1.403(7) . ?
C96 H96 0.9300 . ?
C90 H90 0.9300 . ?

loop_
_geom_torsion_atom_site_label_1
_geom_torsion_atom_site_label_2
_geom_torsion_atom_site_label_3
_geom_torsion_atom_site_label_4
_geom_torsion
_geom_torsion_site_symmetry_1
_geom_torsion_site_symmetry_2
_geom_torsion_site_symmetry_3
_geom_torsion_site_symmetry_4
_geom_torsion_publ_flag
C69 C70 C71 C72 0.0 . . . . ?
C69 C70 B14 C62 -118(3) . . . . ?
C69 C70 B14 N15 -4(2) . . . . ?
C69 C70 B14 C98 116(3) . . . . ?
C69 C68 C67 C66 -175(2) . . . . ?
C70 C69 C74 C73 0.0 . . . . ?
C70 C69 C68 N15 2.2(14) . . . . ?
C70 C69 C68 C67 177.3(15) . . . . ?
C70 C71 C72 C73 0.0 . . . . ?
C71 C70 B14 C62 64(4) . . . . ?
C71 C70 B14 N15 178.1(17) . . . . ?
C71 C70 B14 C98 -62(4) . . . . ?
C71 C72 C73 C74 0.0 . . . . ?
C72 C73 C74 C69 0.0 . . . . ?
C74 C69 C70 C71 0.0 . . . . ?
C74 C69 C70 B14 -178(2) . . . . ?
C74 C69 C68 N15 -178.1(14) . . . . ?
C74 C69 C68 C67 -3(3) . . . . ?
O41 C39 C38 C37 179.2(4) . . . . ?
N36 C37 C38 C39 0.7(6) . . . . ?
N36 B43 C51 C50 117.5(7) . . . . ?
N36 B43 C51 C52 -62.2(12) . . . . ?
C30 B43 C51 C50 -130.6(8) . . . . ?
C30 B43 C51 C52 49.7(12) . . . . ?
C30 C29 C34 C33 -2.1(7) . . . . ?
C30 C31 C35 N36 1.8(8) . . . . ?
C30 C31 C35 C40 179.8(7) . . . . ?
C30 C31 C32 C33 -2.3(8) . . . . ?
C37 N36 B43 C30 -176.3(7) . . . . ?
C37 N36 B43 C44 61.1(10) . . . . ?
C37 N36 B43 C51 -49.9(11) . . . . ?
C37 N36 C35 C40 -1.5(7) . . . . ?
C37 N36 C35 C31 176.7(8) . . . . ?
C53 C54 C55 C50 1.5(6) . . . . ?
C54 C53 C52 C51 2.4(6) . . . . ?
C47 C46 C45 C44 1.2(7) . . . . ?
C60 C61 C62 C57 0.0 . . . . ?
C60 C61 C62 B14 -177(3) . . . . ?
C61 C60 C59 C58 0.0 . . . . ?
C61 C62 C57 C58 0.0 . . . . ?
C61 C62 C57 C6 -170(3) . . . . ?
C61 C62 B14 C70 36(5) . . . . ?
C61 C62 B14 N15 -66(4) . . . . ?
C61 C62 B14 C98 172(2) . . . . ?
C62 C57 C58 C59 0.0 . . . . ?
C62 C57 C6 C98 -6.0(19) . . . . ?
C62 C57 C6 C99 -176.0(13) . . . . ?
C57 C62 B14 C70 -141(2) . . . . ?
C57 C62 B14 N15 117(2) . . . . ?
C57 C62 B14 C98 -6(3) . . . . ?
C57 C58 C59 C60 0.0 . . . . ?
C58 C57 C6 C98 -175.1(17) . . . . ?
C58 C57 C6 C99 15(4) . . . . ?
C59 C60 C61 C62 0.0 . . . . ?
C76 O27 C66 C67 -3.8(19) . . . . ?
C76 O27 C66 C65 178.7(15) . . . . ?
C44 C49 C50 C51 0.7(8) . . . . ?
C44 C49 C50 C55 179.8(7) . . . . ?
C44 C49 C48 C47 0.6(8) . . . . ?
C44 B43 C51 C50 2.0(7) . . . . ?
C44 B43 C51 C52 -177.7(8) . . . . ?
C49 C44 B43 N36 -119.3(7) . . . . ?
C49 C44 B43 C30 132.4(7) . . . . ?
C49 C44 B43 C51 -1.6(8) . . . . ?
C49 C44 C45 C46 -0.9(8) . . . . ?
C49 C50 C51 B43 -1.7(7) . . . . ?
C49 C50 C51 C52 178.1(8) . . . . ?
C49 C50 C55 C54 -178.5(9) . . . . ?
B43 N36 C37 C38 -178.5(7) . . . . ?
B43 N36 C35 C40 177.4(7) . . . . ?
B43 N36 C35 C31 -4.4(9) . . . . ?
B43 C30 C29 C34 178.9(12) . . . . ?
B43 C30 C31 C35 1.5(9) . . . . ?
B43 C30 C31 C32 -176.8(10) . . . . ?
B43 C44 C49 C50 0.7(8) . . . . ?
B43 C44 C49 C48 178.6(7) . . . . ?
B43 C44 C45 C46 -179.0(9) . . . . ?
B43 C51 C52 C53 179.4(9) . . . . ?
O27 C66 C65 C64 177.7(12) . . . . ?
N15 C68 C67 C66 0.0 . . . . ?
C68 C69 C70 C71 180(2) . . . . ?
C68 C69 C70 B14 2(2) . . . . ?
C68 C69 C74 C73 -180(2) . . . . ?
C68 N15 C64 C65 0.0 . . . . ?
C68 N15 B14 C70 6(2) . . . . ?
C68 N15 B14 C62 128(2) . . . . ?
C68 N15 B14 C98 -119(3) . . . . ?
C68 C67 C66 O27 -177.3(14) . . . . ?
C68 C67 C66 C65 0.0 . . . . ?
C67 C66 C65 C64 0.0 . . . . ?
C66 C65 C64 N15 0.0 . . . . ?
C64 N15 C68 C69 175.9(19) . . . . ?
C64 N15 C68 C67 0.0 . . . . ?
C64 N15 B14 C70 -175.8(15) . . . . ?
C64 N15 B14 C62 -54(3) . . . . ?
C64 N15 B14 C98 59(4) . . . . ?
C98 C88 C15 C2 0.0 . . . . ?
C88 C98 C6 C57 -171(3) . . . . ?
C88 C98 C6 C99 0.0 . . . . ?
C88 C98 B14 C70 -52(5) . . . . ?
C88 C98 B14 C62 174(2) . . . . ?
C88 C98 B14 N15 55(4) . . . . ?
C88 C15 C2 C99 0.0 . . . . ?
C88 C15 C2 C75 -180(2) . . . . ?
C15 C2 C99 C6 0.0 . . . . ?
C2 C99 C6 C57 169(3) . . . . ?
C2 C99 C6 C98 0.0 . . . . ?
C6 C57 C58 C59 168(3) . . . . ?
C6 C98 C88 C15 0.0 . . . . ?
C6 C98 B14 C70 136(3) . . . . ?
C6 C98 B14 C62 2(3) . . . . ?
C6 C98 B14 N15 -116(3) . . . . ?
B14 C70 C71 C72 178(3) . . . . ?
B14 C62 C57 C58 178(3) . . . . ?
B14 C62 C57 C6 7(2) . . . . ?
B14 N15 C68 C69 -6(2) . . . . ?
B14 N15 C68 C67 178(2) . . . . ?
B14 N15 C64 C65 -178(2) . . . . ?
B14 C98 C88 C15 -171(3) . . . . ?
B14 C98 C6 C57 2(3) . . . . ?
B14 C98 C6 C99 173(2) . . . . ?
C50 C49 C48 C47 178.1(8) . . . . ?
C50 C51 C52 C53 -0.4(6) . . . . ?
C75 C2 C99 C6 180(2) . . . . ?
C40 C39 C38 C37 -0.4(6) . . . . ?
C51 C50 C55 C54 0.6(7) . . . . ?
C39 C40 C35 N36 1.7(7) . . . . ?
C39 C40 C35 C31 -176.0(10) . . . . ?
C29 C30 B43 N36 177.0(9) . . . . ?
C29 C30 B43 C44 -67.9(13) . . . . ?
C29 C30 B43 C51 57.3(14) . . . . ?
C29 C30 C31 C35 -179.0(9) . . . . ?
C29 C30 C31 C32 2.8(8) . . . . ?
C46 C47 C48 C49 -0.3(6) . . . . ?
C31 C30 B43 N36 -3.5(9) . . . . ?
C31 C30 B43 C44 111.6(7) . . . . ?
C31 C30 B43 C51 -123.2(7) . . . . ?
C31 C30 C29 C34 -0.6(7) . . . . ?
C56 C47 C46 C45 177.7(5) . . . . ?
C56 C47 C48 C49 -178.5(6) . . . . ?
C42 O41 C39 C40 7.8(6) . . . . ?
C42 O41 C39 C38 -171.8(4) . . . . ?
C35 N36 C37 C38 0.3(6) . . . . ?
C35 N36 B43 C30 4.8(9) . . . . ?
C35 N36 B43 C44 -117.8(7) . . . . ?
C35 N36 B43 C51 131.2(7) . . . . ?
C35 C40 C39 O41 179.7(5) . . . . ?
C35 C40 C39 C38 -0.8(6) . . . . ?
C35 C31 C32 C33 179.7(11) . . . . ?
C45 C44 C49 C50 -177.8(8) . . . . ?
C45 C44 C49 C48 0.0(8) . . . . ?
C45 C44 B43 N36 59.0(12) . . . . ?
C45 C44 B43 C30 -49.4(12) . . . . ?
C45 C44 B43 C51 176.6(9) . . . . ?
C52 C53 C54 C55 -3.0(6) . . . . ?
C55 C50 C51 B43 179.1(8) . . . . ?
C55 C50 C51 C52 -1.1(6) . . . . ?
C48 C47 C46 C45 -0.6(6) . . . . ?
C48 C49 C50 C51 -177.0(7) . . . . ?
C48 C49 C50 C55 2.1(14) . . . . ?
C34 C33 C32 C31 -0.5(7) . . . . ?
C32 C33 C34 C29 2.6(7) . . . . ?
C32 C31 C35 N36 180.0(7) . . . . ?
C32 C31 C35 C40 -2.0(16) . . . . ?
B15 N54 C93 C92 0.8(7) . . . . ?
B15 N54 C93 C94 178.4(7) . . . . ?
B15 N54 C97 C96 -177.7(6) . . . . ?
B15 C81 C82 C83 -176.3(9) . . . . ?
B15 C81 C82 C36 1.6(8) . . . . ?
B15 C81 C80 C79 174.6(11) . . . . ?
B15 C41 C36 C84 177.9(8) . . . . ?
B15 C41 C36 C82 -1.5(8) . . . . ?
B15 C41 C87 C86 -179.9(9) . . . . ?
B15 C43 C63 C89 -179.7(11) . . . . ?
B15 C14 C9 C7 -1(2) . . . . ?
B15 C14 C9 C10 -179(2) . . . . ?
B15 C14 C13 C12 179(3) . . . . ?
B15 C27 C28 C26 176(2) . . . . ?
O55 C95 C96 C97 179.8(4) . . . . ?
O2 C3 C8 C7 -180(2) . . . . ?
N54 B15 C81 C82 114.1(6) . . . . ?
N54 B15 C81 C80 -61.0(12) . . . . ?
N54 B15 C41 C36 -111.9(5) . . . . ?
N54 B15 C41 C87 68.3(8) . . . . ?
N54 B15 C43 C92 1.6(7) . . . . ?
N54 B15 C43 C63 -177.3(9) . . . . ?
N54 C93 C94 C95 -0.6(7) . . . . ?
N54 C97 C96 C95 0.0(6) . . . . ?
C92 C93 C94 C95 176.4(8) . . . . ?
C92 C43 C63 C89 1.5(7) . . . . ?
C92 C91 C90 C89 0.8(6) . . . . ?
C93 N54 C97 C96 -0.3(7) . . . . ?
C93 C92 C43 B15 -1.3(8) . . . . ?
C93 C92 C43 C63 177.7(8) . . . . ?
C93 C92 C91 C90 -178.7(8) . . . . ?
C93 C94 C95 O55 -179.5(5) . . . . ?
C93 C94 C95 C96 0.4(6) . . . . ?
C84 C36 C82 C83 -1.7(16) . . . . ?
C84 C36 C82 C81 -179.5(8) . . . . ?
C85 C86 C87 C41 1.7(7) . . . . ?
C85 C84 C36 C41 2.2(7) . . . . ?
C85 C84 C36 C82 -178.6(11) . . . . ?
C100 O55 C95 C94 2.2(5) . . . . ?
C100 O55 C95 C96 -177.7(3) . . . . ?
C81 B15 N54 C93 124.0(6) . . . . ?
C81 B15 N54 C97 -58.4(8) . . . . ?
C81 B15 C41 C36 2.2(7) . . . . ?
C81 B15 C41 C87 -177.5(8) . . . . ?
C81 B15 C43 C92 -115.0(7) . . . . ?
C81 B15 C43 C63 66.2(12) . . . . ?
C1 O2 C3 C4 169(2) . . . . ?
C1 O2 C3 C8 -12(3) . . . . ?
C41 B15 N54 C93 -126.5(5) . . . . ?
C41 B15 N54 C97 51.0(8) . . . . ?
C41 B15 C81 C82 -2.3(7) . . . . ?
C41 B15 C81 C80 -177.3(11) . . . . ?
C41 B15 C43 C92 121.0(6) . . . . ?
C41 B15 C43 C63 -57.8(12) . . . . ?
C41 C36 C82 C83 177.7(8) . . . . ?
C41 C36 C82 C81 -0.1(8) . . . . ?
C43 B15 N54 C93 -1.4(7) . . . . ?
C43 B15 N54 C97 176.1(7) . . . . ?
C43 B15 C81 C82 -134.5(6) . . . . ?
C43 B15 C81 C80 50.5(14) . . . . ?
C43 B15 C41 C36 135.3(6) . . . . ?
C43 B15 C41 C87 -44.4(10) . . . . ?
C43 C92 C93 N54 0.4(7) . . . . ?
C43 C92 C93 C94 -176.9(7) . . . . ?
C43 C92 C91 C90 -0.2(6) . . . . ?
C43 C63 C89 C90 -1.0(7) . . . . ?
C36 C84 C85 C86 -0.1(7) . . . . ?
C36 C41 C87 C86 0.4(6) . . . . ?
C82 C83 C78 C79 -1.2(9) . . . . ?
C82 C83 C78 C77 176.1(8) . . . . ?
C82 C81 C80 C79 0.0(8) . . . . ?
C78 C83 C82 C81 0.9(9) . . . . ?
C78 C83 C82 C36 -176.6(11) . . . . ?
C78 C79 C80 C81 -0.3(8) . . . . ?
C5 C4 C3 O2 180.0(17) . . . . ?
C5 C4 C3 C8 0.0 . . . . ?
C4 C5 N6 B15 180(3) . . . . ?
C4 C5 N6 C7 0.0 . . . . ?
C4 C3 C8 C7 0.0 . . . . ?
C3 C8 C7 N6 0.0 . . . . ?
C3 C8 C7 C9 176(4) . . . . ?
C8 C7 N6 B15 -180(3) . . . . ?
C8 C7 N6 C5 0.0 . . . . ?
C8 C7 C9 C14 -178(2) . . . . ?
C8 C7 C9 C10 1(5) . . . . ?
C7 C9 C10 C11 -178(3) . . . . ?
N6 B15 C14 C9 2.0(17) . . . . ?
N6 B15 C14 C13 -177(2) . . . . ?
N6 B15 C27 C22 124.9(13) . . . . ?
N6 B15 C27 C28 -52(2) . . . . ?
N6 B15 C16 C21 -119.9(18) . . . . ?
N6 B15 C16 C17 63(3) . . . . ?
N6 C5 C4 C3 0.0 . . . . ?
N6 C7 C9 C14 -1(2) . . . . ?
N6 C7 C9 C10 177.1(18) . . . . ?
C94 C95 C96 C97 -0.1(5) . . . . ?
C14 B15 N6 C5 176.9(19) . . . . ?
C14 B15 N6 C7 -3.1(18) . . . . ?
C14 B15 C27 C22 -129.5(12) . . . . ?
C14 B15 C27 C28 54(2) . . . . ?
C14 B15 C16 C21 120.8(18) . . . . ?
C14 B15 C16 C17 -56(2) . . . . ?
C14 C9 C10 C11 0.0 . . . . ?
C9 C7 N6 B15 3(2) . . . . ?
C9 C7 N6 C5 -177(3) . . . . ?
C9 C14 C13 C12 0.0 . . . . ?
C9 C10 C11 C12 0.0 . . . . ?
C10 C11 C12 C13 0.0 . . . . ?
C11 C12 C13 C14 0.0 . . . . ?
C13 C14 C9 C7 179(3) . . . . ?
C13 C14 C9 C10 0.0 . . . . ?
C25 C24 C23 C22 177.0(16) . . . . ?
C87 C86 C85 C84 -1.8(7) . . . . ?
C87 C41 C36 C84 -2.3(6) . . . . ?
C87 C41 C36 C82 178.3(9) . . . . ?
C97 N54 C93 C92 -177.0(7) . . . . ?
C97 N54 C93 C94 0.6(7) . . . . ?
C63 C89 C90 C91 -0.2(7) . . . . ?
C22 C27 C28 C26 0.0 . . . . ?
C22 C21 C20 C19 -178(3) . . . . ?
C22 C21 C16 B15 1.1(19) . . . . ?
C22 C21 C16 C17 178(3) . . . . ?
C27 B15 N6 C5 -65(2) . . . . ?
C27 B15 N6 C7 114.7(15) . . . . ?
C27 B15 C14 C9 -115.7(12) . . . . ?
C27 B15 C14 C13 65(2) . . . . ?
C27 B15 C16 C21 -0.2(18) . . . . ?
C27 B15 C16 C17 -177.5(19) . . . . ?
C27 C22 C23 C24 0.0 . . . . ?
C27 C22 C21 C20 176.6(19) . . . . ?
C27 C22 C21 C16 -1.6(18) . . . . ?
C27 C28 C26 C24 0.0 . . . . ?
C28 C26 C24 C25 -177.0(16) . . . . ?
C28 C26 C24 C23 0.0 . . . . ?
C26 C24 C23 C22 0.0 . . . . ?
C23 C22 C27 B15 -177.0(18) . . . . ?
C23 C22 C27 C28 0.0 . . . . ?
C23 C22 C21 C20 -5(4) . . . . ?
C23 C22 C21 C16 176.7(17) . . . . ?
C91 C92 C93 N54 179.0(6) . . . . ?
C91 C92 C93 C94 1.7(13) . . . . ?
C91 C92 C43 B15 -180.0(8) . . . . ?
C91 C92 C43 C63 -0.9(7) . . . . ?
C21 C22 C27 B15 1.5(18) . . . . ?
C21 C22 C27 C28 179(2) . . . . ?
C21 C22 C23 C24 -178(3) . . . . ?
C21 C20 C19 C18 0.0 . . . . ?
C20 C21 C16 B15 -177(2) . . . . ?
C20 C21 C16 C17 0.0 . . . . ?
C20 C19 C18 C17 0.0 . . . . ?
C19 C18 C17 C16 0.0 . . . . ?
C18 C17 C16 B15 177(3) . . . . ?
C18 C17 C16 C21 0.0 . . . . ?
C16 B15 N6 C5 44(3) . . . . ?
C16 B15 N6 C7 -136.4(17) . . . . ?
C16 B15 C14 C9 133.4(17) . . . . ?
C16 B15 C14 C13 -45(3) . . . . ?
C16 B15 C27 C22 -0.7(16) . . . . ?
C16 B15 C27 C28 -177(2) . . . . ?
C16 C21 C20 C19 0.0 . . . . ?
C80 C81 C82 C83 -0.3(8) . . . . ?
C80 C81 C82 C36 177.6(11) . . . . ?
C80 C79 C78 C83 0.9(9) . . . . ?
C80 C79 C78 C77 -176.4(6) . . . . ?
